data_7036802
loop_
_publ_author_name
'Jia, Yu-Xiang'
'Yang, Xiang-Yuan'
'Tay, Wee Shan'
'Li, Yongxin'
'Pullarkat, Sumod A.'
'Xu, Kai'
'Hirao, Hajime'
'Leung, Pak-Hing'

_publ_section_title
;
 Computational and carbon-13 NMR studies of Pt-C bonds in P-C-P pincer
 complexes.
;
_journal_issue 5
_journal_name_full 'Dalton transactions (Cambridge, England : 2003)'
_journal_page_first 2095
_journal_page_last 2101
_journal_paper_doi 10.1039/c5dt02049b
_journal_volume 45
_journal_year 2016
_chemical_absolute_configuration ad
_chemical_formula_sum 'C48 H39 Cl O2 P2 Pt'
_chemical_formula_weight 940.27
_space_group_crystal_system monoclinic
_space_group_IT_number 4
_space_group_name_Hall 'P 2yb'
_space_group_name_H-M_alt 'P 1 21 1'
_symmetry_space_group_name_Hall 'P 2yb'
_symmetry_space_group_name_H-M 'P 1 21 1'
_atom_sites_solution_hydrogens geom
_audit_update_record
;
2015-05-18 deposited with the CCDC.
2015-10-07 downloaded from the CCDC.
;
_cell_angle_alpha 90
_cell_angle_beta 96.6405(12)
_cell_angle_gamma 90
_cell_formula_units_Z 4
_cell_length_a 11.7981(10)
_cell_length_b 26.540(2)
_cell_length_c 12.7246(11)
_cell_measurement_reflns_used 9396
_cell_measurement_temperature 103.(2)
_cell_measurement_theta_max 29.8097
_cell_measurement_theta_min 2.7067
_cell_volume 3957.6(6)
_computing_cell_refinement 'SAINT V8.34A (Bruker AXS Inc., 2013)'
_computing_data_collection 'APEX2 (Bruker AXS Inc., 2014)'
_computing_data_reduction 'SAINT V8.34A (Bruker AXS Inc., 2013)'
_computing_molecular_graphics 'XP (Bruker AXS Inc., 2014)'
_computing_publication_material 'APEX2 (Bruker AXS Inc., 2014)'
_computing_structure_refinement 'SHELXL-2014/6 (Sheldrick, 2014)'
_diffrn_ambient_temperature 103.(2)
_diffrn_detector_area_resol_mean 8.3333
_diffrn_measured_fraction_theta_full 0.997
_diffrn_measured_fraction_theta_max 0.997
_diffrn_measurement_device_type 'CCD area detector'
_diffrn_measurement_method 'phi and omega scans'
_diffrn_radiation_monochromator graphite
_diffrn_radiation_type MoK\a
_diffrn_radiation_wavelength 0.71073
_diffrn_reflns_av_unetI/netI 0.1342
_diffrn_reflns_limit_h_max 16
_diffrn_reflns_limit_h_min -16
_diffrn_reflns_limit_k_max 37
_diffrn_reflns_limit_k_min -37
_diffrn_reflns_limit_l_max 18
_diffrn_reflns_limit_l_min -18
_diffrn_reflns_number 24179
_diffrn_reflns_theta_full 30.54
_diffrn_reflns_theta_max 30.54
_diffrn_reflns_theta_min 2.81
_diffrn_source 'fine-focus sealed tube'
_exptl_absorpt_coefficient_mu 3.733
_exptl_absorpt_correction_T_max 0.75
_exptl_absorpt_correction_T_min 0.32
_exptl_absorpt_correction_type multi-scan
_exptl_absorpt_process_details twinabs
_exptl_crystal_colour colourless
_exptl_crystal_density_diffrn 1.578
_exptl_crystal_density_method 'not measured'
_exptl_crystal_description block
_exptl_crystal_F_000 1872
_exptl_crystal_size_max 0.400
_exptl_crystal_size_mid 0.120
_exptl_crystal_size_min 0.080
_refine_diff_density_max 5.249
_refine_diff_density_min -3.046
_refine_ls_abs_structure_details
;
Flack x determined using 6638 quotients [(I+)-(I-)]/[(I+)+(I-)]
(Parsons, Flack and Wagner, Acta Cryst. B69 (2013) 249-259).
;
_refine_ls_abs_structure_Flack 0.011(5)
_refine_ls_extinction_method none
_refine_ls_goodness_of_fit_ref 1.048
_refine_ls_hydrogen_treatment constr
_refine_ls_matrix_type full
_refine_ls_number_parameters 973
_refine_ls_number_reflns 24179
_refine_ls_number_restraints 2269
_refine_ls_restrained_S_all 1.005
_refine_ls_R_factor_all 0.1014
_refine_ls_R_factor_gt 0.0701
_refine_ls_shift/su_max 0.001
_refine_ls_shift/su_mean 0.000
_refine_ls_structure_factor_coef Fsqd
_refine_ls_weighting_details 'w=1/[\s^2^(Fo^2^)+(0.0654P)^2^] where P=(Fo^2^+2Fc^2^)/3'
_refine_ls_weighting_scheme calc
_refine_ls_wR_factor_gt 0.1416
_refine_ls_wR_factor_ref 0.1540
_reflns_number_gt 17737
_reflns_number_total 24179
_reflns_threshold_expression 'I > 2\s(I)'
_cod_data_source_file c5dt02049b2.cif
_cod_data_source_block I
_cod_depositor_comments 'Adding full bibliography for 7036802--7036803.cif.'
_cod_database_code 7036802

loop_
_space_group_symop_operation_xyz
'x, y, z'
'-x, y+1/2, -z'

loop_
_atom_site_type_symbol
_atom_site_label
_atom_site_fract_x
_atom_site_fract_y
_atom_site_fract_z
_atom_site_U_iso_or_equiv
_atom_site_adp_type
_atom_site_calc_flag
_atom_site_refinement_flags_adp
_atom_site_refinement_flags_posn
_atom_site_occupancy
Pt Pt1 0.49849(4) 0.13336(2) 0.86335(4) 0.01562(11) Uani d U . 1
Pt Pt2 0.65693(4) 0.86674(2) 0.00606(4) 0.01598(11) Uani d U . 1
C C1 0.5126(11) 0.1310(6) 0.7066(10) 0.022(2) Uani d U . 1
C C2 0.4254(11) 0.1109(5) 0.6369(10) 0.021(2) Uani d U . 1
C C3 0.4390(13) 0.1091(5) 0.5271(10) 0.023(3) Uani d U . 1
H H3 0.3805 0.0949 0.4784 0.028 Uiso calc U R 1
C C4 0.5352(13) 0.1275(6) 0.4917(12) 0.031(3) Uani d U . 1
H H4 0.5424 0.1265 0.4182 0.038 Uiso calc U R 1
C C5 0.6199(12) 0.1470(5) 0.5584(11) 0.024(3) Uani d U . 1
H H5 0.6866 0.1589 0.5312 0.028 Uiso calc U R 1
C C6 0.6127(11) 0.1503(5) 0.6682(11) 0.019(2) Uani d U . 1
C C7 0.7072(11) 0.1733(5) 0.7441(10) 0.017(2) Uani d U . 1
H H7 0.7832 0.1646 0.7216 0.021 Uiso calc U R 1
C C8 0.6963(11) 0.2315(5) 0.7556(11) 0.020(2) Uani d U . 1
H H8A 0.6147 0.2402 0.7561 0.024 Uiso calc U R 1
H H8B 0.737 0.2418 0.8246 0.024 Uiso calc U R 1
C C9 0.7432(11) 0.2616(5) 0.6687(11) 0.019(2) Uani d U . 1
C C10 0.7385(12) 0.3174(5) 0.6757(12) 0.023(3) Uani d U . 1
C C11 0.6799(13) 0.3426(6) 0.7493(13) 0.025(3) Uani d U . 1
H H11 0.6411 0.324 0.7979 0.03 Uiso calc U R 1
C C12 0.6784(13) 0.3949(6) 0.7515(12) 0.025(3) Uani d U . 1
H H12 0.6384 0.412 0.8014 0.031 Uiso calc U R 1
C C13 0.7354(14) 0.4222(6) 0.6806(14) 0.034(3) Uani d U . 1
H H13 0.7324 0.4579 0.6811 0.041 Uiso calc U R 1
C C14 0.7965(16) 0.3977(6) 0.6093(15) 0.043(4) Uani d U . 1
H H14 0.8377 0.4168 0.5633 0.051 Uiso calc U R 1
C C15 0.7983(14) 0.3451(6) 0.6042(13) 0.031(3) Uani d U . 1
H H15 0.8385 0.3283 0.554 0.038 Uiso calc U R 1
C C16 0.7702(11) 0.1781(5) 0.9756(11) 0.021(2) Uani d U . 1
C C17 0.8804(12) 0.1619(6) 1.0205(12) 0.026(3) Uani d U . 1
H H17 0.9136 0.133 0.9924 0.032 Uiso calc U R 1
C C18 0.9399(13) 0.1875(6) 1.1039(12) 0.031(3) Uani d U . 1
H H18 1.0135 0.1762 1.1324 0.037 Uiso calc U R 1
C C19 0.8924(13) 0.2291(6) 1.1457(12) 0.029(3) Uani d U . 1
H H19 0.9334 0.2467 1.2029 0.035 Uiso calc U R 1
C C20 0.7840(12) 0.2455(6) 1.1043(12) 0.027(3) Uani d U . 1
H H20 0.7514 0.2744 1.1332 0.033 Uiso calc U R 1
C C21 0.7235(12) 0.2195(5) 1.0201(11) 0.024(3) Uani d U . 1
H H21 0.6492 0.2305 0.9932 0.029 Uiso calc U R 1
C C22 0.7640(11) 0.0840(5) 0.8680(10) 0.018(2) Uani d U . 1
C C23 0.7347(12) 0.0459(5) 0.9395(11) 0.019(2) Uani d U . 1
H H23 0.6795 0.0525 0.9866 0.023 Uiso calc U R 1
C C24 0.7878(12) -0.0010(5) 0.9395(11) 0.021(3) Uani d U . 1
H H24 0.7672 -0.0267 0.9859 0.026 Uiso calc U R 1
C C25 0.8691(12) -0.0107(5) 0.8736(12) 0.024(3) Uani d U . 1
H H25 0.9058 -0.0426 0.8752 0.029 Uiso calc U R 1
C C26 0.8974(13) 0.0263(5) 0.8048(12) 0.027(3) Uani d U . 1
H H26 0.9538 0.0196 0.7592 0.033 Uiso calc U R 1
C C27 0.8459(12) 0.0724(5) 0.8012(12) 0.024(3) Uani d U . 1
H H27 0.8662 0.0969 0.7524 0.029 Uiso calc U R 1
C C28 0.3171(11) 0.0893(5) 0.6728(11) 0.021(2) Uani d U . 1
H H28 0.2505 0.1041 0.6274 0.025 Uiso calc U R 1
C C29 0.3099(12) 0.0314(5) 0.6626(12) 0.023(3) Uani d U . 1
H H29A 0.342 0.0211 0.5973 0.028 Uiso calc U R 1
H H29B 0.3579 0.0161 0.7233 0.028 Uiso calc U R 1
C C30 0.1900(12) 0.0105(6) 0.6591(11) 0.023(3) Uani d U . 1
C C31 0.1745(12) -0.0456(5) 0.6679(12) 0.025(3) Uani d U . 1
C C32 0.2636(14) -0.0774(6) 0.7073(14) 0.036(3) Uani d U . 1
H H32 0.3357 -0.0631 0.7318 0.043 Uiso calc U R 1
C C33 0.2501(13) -0.1286(7) 0.7116(13) 0.036(3) Uani d U . 1
H H33 0.3114 -0.1496 0.7401 0.043 Uiso calc U R 1
C C34 0.1442(14) -0.1497(6) 0.6734(12) 0.033(3) Uani d U . 1
H H34 0.1343 -0.1852 0.6736 0.039 Uiso calc U R 1
C C35 0.0561(13) -0.1195(6) 0.6362(12) 0.029(3) Uani d U . 1
H H35 -0.0158 -0.1342 0.6125 0.034 Uiso calc U R 1
C C36 0.0687(13) -0.0671(6) 0.6319(13) 0.029(3) Uani d U . 1
H H36 0.0064 -0.0463 0.605 0.034 Uiso calc U R 1
C C37 0.2597(12) 0.0640(5) 0.8928(12) 0.022(3) Uani d U . 1
C C38 0.1520(12) 0.0687(6) 0.9290(13) 0.030(3) Uani d U . 1
H H38 0.1035 0.0962 0.9066 0.036 Uiso calc U R 1
C C39 0.1171(15) 0.0323(7) 0.9987(13) 0.038(3) Uani d U . 1
H H39 0.0456 0.0356 1.0255 0.046 Uiso calc U R 1
C C40 0.1886(15) -0.0090(7) 1.0290(14) 0.039(3) Uani d U . 1
H H40 0.1647 -0.0338 1.0755 0.047 Uiso calc U R 1
C C41 0.2947(15) -0.0136(7) 0.9907(14) 0.039(3) Uani d U . 1
H H41 0.3416 -0.0421 1.009 0.047 Uiso calc U R 1
C C42 0.3306(13) 0.0235(6) 0.9260(12) 0.029(3) Uani d U . 1
H H42 0.4046 0.0215 0.9038 0.034 Uiso calc U R 1
C C43 0.2058(10) 0.1624(5) 0.8019(11) 0.018(2) Uani d U . 1
C C44 0.2233(12) 0.2027(5) 0.8729(12) 0.023(3) Uani d U . 1
H H44 0.2885 0.2035 0.9242 0.028 Uiso calc U R 1
C C45 0.1428(13) 0.2417(6) 0.8667(13) 0.030(3) Uani d U . 1
H H45 0.1512 0.2687 0.9159 0.036 Uiso calc U R 1
C C46 0.0526(13) 0.2407(6) 0.7898(13) 0.032(3) Uani d U . 1
H H46 0.0001 0.268 0.7846 0.038 Uiso calc U R 1
C C47 0.0350(12) 0.2008(6) 0.7187(14) 0.032(3) Uani d U . 1
H H47 -0.0293 0.2006 0.6664 0.038 Uiso calc U R 1
C C48 0.1138(11) 0.1611(5) 0.7254(12) 0.023(3) Uani d U . 1
H H48 0.1035 0.1336 0.6775 0.028 Uiso calc U R 1
C C49 0.8271(11) 0.8672(6) 0.0110(9) 0.019(2) Uani d U . 1
C C50 0.8991(11) 0.8832(5) 0.1029(10) 0.019(2) Uani d U . 1
C C51 1.0198(11) 0.8803(5) 0.1047(12) 0.023(3) Uani d U . 1
H H51 1.0678 0.8911 0.1657 0.027 Uiso calc U R 1
C C52 1.0674(10) 0.8619(6) 0.0192(11) 0.024(3) Uani d U . 1
H H52 1.1479 0.8591 0.0216 0.029 Uiso calc U R 1
C C53 0.9976(11) 0.8474(5) -0.0707(12) 0.024(3) Uani d U . 1
H H53 1.0313 0.837 -0.1315 0.028 Uiso calc U R 1
C C54 0.8805(11) 0.8476(5) -0.0743(11) 0.021(2) Uani d U . 1
C C55 0.8089(11) 0.8251(5) -0.1694(11) 0.020(2) Uani d U . 1
H H55 0.8413 0.8354 -0.2355 0.024 Uiso calc U R 1
C C56 0.8070(11) 0.7672(5) -0.1623(11) 0.021(3) Uani d U . 1
H H56A 0.8681 0.756 -0.1074 0.025 Uiso calc U R 1
H H56B 0.7331 0.7564 -0.1398 0.025 Uiso calc U R 1
C C57 0.8231(12) 0.7412(6) -0.2660(12) 0.025(3) Uani d U . 1
C C58 0.8054(12) 0.6859(5) -0.2738(12) 0.023(3) Uani d U . 1
C C59 0.8525(13) 0.6600(7) -0.3557(14) 0.033(3) Uani d U . 1
H H59 0.8859 0.6782 -0.4085 0.039 Uiso calc U R 1
C C60 0.8490(13) 0.6073(7) -0.3578(15) 0.037(3) Uani d U . 1
H H60 0.8858 0.5896 -0.409 0.044 Uiso calc U R 1
C C61 0.7939(13) 0.5815(6) -0.2877(14) 0.033(3) Uani d U . 1
H H61 0.7894 0.5459 -0.2928 0.04 Uiso calc U R 1
C C62 0.7433(14) 0.6059(6) -0.2081(14) 0.034(3) Uani d U . 1
H H62 0.707 0.5872 -0.158 0.04 Uiso calc U R 1
C C63 0.7470(13) 0.6587(6) -0.2032(13) 0.028(3) Uani d U . 1
H H63 0.7095 0.6759 -0.1517 0.034 Uiso calc U R 1
C C64 0.6636(11) 0.9094(5) -0.2482(11) 0.019(2) Uani d U . 1
C C65 0.7252(12) 0.9130(5) -0.3354(11) 0.023(3) Uani d U . 1
H H65 0.7682 0.885 -0.3554 0.028 Uiso calc U R 1
C C66 0.7233(13) 0.9583(6) -0.3936(12) 0.027(3) Uani d U . 1
H H66 0.7657 0.9613 -0.4524 0.033 Uiso calc U R 1
C C67 0.6588(12) 0.9986(6) -0.3641(12) 0.026(3) Uani d U . 1
H H67 0.6565 1.029 -0.4036 0.031 Uiso calc U R 1
C C68 0.5983(12) 0.9949(5) -0.2786(12) 0.025(3) Uani d U . 1
H H68 0.5556 1.023 -0.2587 0.03 Uiso calc U R 1
C C69 0.5989(11) 0.9505(5) -0.2211(11) 0.021(3) Uani d U . 1
H H69 0.5553 0.9481 -0.163 0.025 Uiso calc U R 1
C C70 0.5633(11) 0.8109(5) -0.2450(10) 0.019(2) Uani d U . 1
C C71 0.5328(12) 0.8169(6) -0.3553(11) 0.027(3) Uani d U . 1
H H71 0.5644 0.8439 -0.3914 0.032 Uiso calc U R 1
C C72 0.4571(14) 0.7838(6) -0.4112(13) 0.035(3) Uani d U . 1
H H72 0.4366 0.7881 -0.4851 0.042 Uiso calc U R 1
C C73 0.4114(13) 0.7440(6) -0.3573(13) 0.033(3) Uani d U . 1
H H73 0.358 0.7217 -0.3946 0.04 Uiso calc U R 1
C C74 0.4430(12) 0.7368(6) -0.2512(13) 0.028(3) Uani d U . 1
H H74 0.4151 0.7085 -0.2163 0.033 Uiso calc U R 1
C C75 0.5158(12) 0.7709(5) -0.1947(12) 0.024(3) Uani d U . 1
H H75 0.5334 0.7668 -0.1204 0.028 Uiso calc U R 1
C C76 0.8496(11) 0.9042(5) 0.1970(11) 0.019(2) Uani d U . 1
H H76 0.887 0.8865 0.2612 0.023 Uiso calc U R 1
C C77 0.8711(12) 0.9606(6) 0.2128(11) 0.024(3) Uani d U . 1
H H77A 0.9462 0.9688 0.1898 0.029 Uiso calc U R 1
H H77B 0.8124 0.9792 0.1663 0.029 Uiso calc U R 1
C C78 0.8695(11) 0.9791(5) 0.3243(11) 0.022(2) Uani d U . 1
C C79 0.8551(12) 1.0350(5) 0.3424(12) 0.023(3) Uani d U . 1
C C80 0.8100(13) 1.0683(6) 0.2645(13) 0.030(3) Uani d U . 1
H H80 0.7842 1.0559 0.1958 0.036 Uiso calc U R 1
C C81 0.8021(14) 1.1189(6) 0.2855(14) 0.034(3) Uani d U . 1
H H81 0.7714 1.1413 0.2314 0.041 Uiso calc U R 1
C C82 0.8382(11) 1.1368(7) 0.3835(12) 0.031(3) Uani d U . 1
H H82 0.8342 1.1719 0.3966 0.038 Uiso calc U R 1
C C83 0.8816(14) 1.1043(6) 0.4667(14) 0.034(3) Uani d U . 1
H H83 0.905 1.117 0.5355 0.041 Uiso calc U R 1
C C84 0.8891(12) 1.0533(6) 0.4450(12) 0.027(3) Uani d U . 1
H H84 0.9173 1.0306 0.4997 0.033 Uiso calc U R 1
C C85 0.6853(11) 0.8349(5) 0.2746(11) 0.020(2) Uani d U . 1
C C86 0.6213(12) 0.7929(6) 0.2428(13) 0.024(3) Uani d U . 1
H H86 0.581 0.7917 0.1737 0.029 Uiso calc U R 1
C C87 0.6154(13) 0.7522(6) 0.3110(13) 0.030(3) Uani d U . 1
H H87 0.5702 0.7236 0.2895 0.036 Uiso calc U R 1
C C88 0.6763(14) 0.7542(6) 0.4102(14) 0.036(3) Uani d U . 1
H H88 0.6743 0.7261 0.4562 0.044 Uiso calc U R 1
C C89 0.7406(15) 0.7964(6) 0.4445(14) 0.037(3) Uani d U . 1
H H89 0.7799 0.7976 0.514 0.044 Uiso calc U R 1
C C90 0.7464(13) 0.8368(6) 0.3749(12) 0.030(3) Uani d U . 1
H H90 0.7919 0.8654 0.3959 0.036 Uiso calc U R 1
C C91 0.6174(12) 0.9395(5) 0.2264(12) 0.021(3) Uani d U . 1
C C92 0.5765(11) 0.9758(5) 0.1502(12) 0.023(3) Uani d U . 1
H H92 0.587 0.9711 0.078 0.028 Uiso calc U R 1
C C93 0.5207(13) 1.0185(6) 0.1815(13) 0.031(3) Uani d U . 1
H H93 0.4951 1.0435 0.1307 0.037 Uiso calc U R 1
C C94 0.5021(14) 1.0249(6) 0.2861(13) 0.033(3) Uani d U . 1
H H94 0.4639 1.0541 0.3069 0.04 Uiso calc U R 1
C C95 0.5390(13) 0.9890(6) 0.3594(13) 0.031(3) Uani d U . 1
H H95 0.5261 0.9933 0.4312 0.037 Uiso calc U R 1
C C96 0.5952(12) 0.9464(6) 0.3294(12) 0.027(3) Uani d U . 1
H H96 0.6188 0.9215 0.3809 0.032 Uiso calc U R 1
Cl Cl1 0.4817(3) 0.14188(14) 1.0477(3) 0.0265(8) Uani d U . 1
Cl Cl2 0.4531(3) 0.86302(17) 0.0002(3) 0.0283(8) Uani d U . 1
O O1 0.7872(8) 0.2406(4) 0.5973(8) 0.027(2) Uani d U . 1
O O2 0.1068(8) 0.0378(4) 0.6415(9) 0.028(2) Uani d U . 1
O O3 0.8626(10) 0.7643(4) -0.3347(9) 0.035(3) Uani d U . 1
O O4 0.8846(9) 0.9502(4) 0.3990(8) 0.027(2) Uani d U . 1
P P1 0.6908(3) 0.14334(12) 0.8721(3) 0.0150(7) Uani d U . 1
P P2 0.3132(3) 0.11259(13) 0.8111(3) 0.0177(7) Uani d U . 1
P P3 0.6643(3) 0.85209(13) -0.1700(3) 0.0181(7) Uani d U . 1
P P4 0.6956(3) 0.88619(13) 0.1810(3) 0.0160(6) Uani d U . 1

loop_
_atom_site_aniso_label
_atom_site_aniso_U_11
_atom_site_aniso_U_22
_atom_site_aniso_U_33
_atom_site_aniso_U_12
_atom_site_aniso_U_13
_atom_site_aniso_U_23
Pt1 0.0142(2) 0.0146(2) 0.0178(2) -0.0009(2) 0.00071(17) -0.0007(2)
Pt2 0.0154(2) 0.0155(2) 0.0168(2) -0.0001(2) 0.00082(17) -0.0006(2)
C1 0.021(4) 0.026(6) 0.018(4) 0.003(4) -0.002(3) -0.005(5)
C2 0.023(5) 0.022(6) 0.017(5) 0.003(4) 0.000(4) 0.001(4)
C3 0.039(6) 0.022(6) 0.009(5) -0.007(5) 0.001(4) -0.008(4)
C4 0.040(6) 0.029(7) 0.025(6) -0.004(5) 0.004(5) 0.002(5)
C5 0.030(6) 0.020(6) 0.021(5) 0.003(4) 0.006(4) -0.001(4)
C6 0.022(5) 0.013(5) 0.020(5) 0.003(4) 0.001(4) -0.002(4)
C7 0.017(5) 0.019(5) 0.016(5) 0.001(4) 0.005(4) 0.001(4)
C8 0.021(6) 0.016(5) 0.024(6) 0.000(4) 0.005(5) 0.001(4)
C9 0.016(5) 0.021(5) 0.020(5) -0.003(4) -0.003(4) 0.002(4)
C10 0.025(6) 0.019(5) 0.023(6) 0.002(4) -0.003(5) 0.002(4)
C11 0.027(6) 0.016(5) 0.032(6) -0.002(5) 0.002(5) -0.003(5)
C12 0.030(7) 0.019(5) 0.027(6) -0.002(5) 0.001(5) -0.005(5)
C13 0.042(8) 0.023(6) 0.039(7) 0.000(5) 0.010(6) 0.002(5)
C14 0.065(9) 0.021(6) 0.047(8) -0.002(6) 0.028(7) 0.001(6)
C15 0.043(7) 0.021(5) 0.031(7) 0.001(5) 0.010(6) 0.001(5)
C16 0.018(5) 0.021(5) 0.023(5) -0.005(4) 0.002(4) -0.003(4)
C17 0.021(5) 0.024(6) 0.031(6) -0.002(4) -0.008(5) -0.007(5)
C18 0.025(6) 0.034(6) 0.032(7) -0.008(5) -0.005(5) -0.007(5)
C19 0.030(6) 0.033(6) 0.025(6) -0.009(5) 0.001(5) -0.008(5)
C20 0.026(6) 0.028(6) 0.028(6) -0.008(5) 0.004(5) -0.007(5)
C21 0.024(6) 0.023(6) 0.025(6) 0.000(4) -0.001(5) -0.001(5)
C22 0.021(5) 0.017(5) 0.017(5) 0.000(4) -0.002(4) -0.003(4)
C23 0.022(6) 0.016(5) 0.018(5) 0.000(4) -0.004(4) 0.002(4)
C24 0.025(6) 0.016(5) 0.022(6) 0.001(4) -0.001(5) 0.005(4)
C25 0.023(6) 0.017(5) 0.033(6) 0.001(4) -0.001(5) 0.000(5)
C26 0.027(6) 0.020(5) 0.034(7) 0.003(4) 0.005(5) 0.001(5)
C27 0.024(6) 0.020(5) 0.030(6) 0.000(4) 0.005(5) 0.001(5)
C28 0.020(5) 0.020(5) 0.022(5) 0.000(4) -0.003(4) -0.002(4)
C29 0.023(5) 0.019(5) 0.028(7) -0.002(4) 0.005(5) -0.009(5)
C30 0.023(5) 0.026(5) 0.019(6) -0.004(4) 0.001(4) -0.007(4)
C31 0.022(5) 0.024(5) 0.028(7) -0.001(4) 0.003(5) -0.003(4)
C32 0.033(6) 0.028(6) 0.045(8) 0.000(5) -0.001(6) 0.001(5)
C33 0.037(6) 0.032(6) 0.039(7) 0.000(5) 0.008(5) 0.004(6)
C34 0.039(6) 0.028(6) 0.032(7) -0.006(5) 0.011(5) 0.003(5)
C35 0.032(6) 0.026(6) 0.030(7) -0.011(4) 0.015(5) -0.004(5)
C36 0.024(6) 0.026(6) 0.036(7) -0.004(4) 0.003(5) -0.003(5)
C37 0.019(5) 0.020(5) 0.025(6) -0.008(4) -0.005(4) -0.001(4)
C38 0.022(5) 0.033(7) 0.036(7) -0.004(5) 0.002(5) 0.003(6)
C39 0.030(6) 0.047(7) 0.036(7) -0.015(5) -0.004(5) 0.007(6)
C40 0.039(7) 0.040(7) 0.037(8) -0.016(5) -0.003(6) 0.007(6)
C41 0.041(7) 0.036(7) 0.038(7) -0.010(5) -0.003(6) 0.008(6)
C42 0.029(6) 0.026(6) 0.030(7) -0.003(5) -0.001(5) 0.002(5)
C43 0.013(5) 0.015(5) 0.023(5) -0.001(4) -0.003(4) 0.001(4)
C44 0.023(6) 0.020(5) 0.026(6) -0.002(4) -0.001(5) -0.001(5)
C45 0.034(6) 0.021(6) 0.035(7) 0.003(5) 0.006(5) 0.001(5)
C46 0.034(6) 0.021(6) 0.040(7) 0.008(5) 0.006(5) 0.003(5)
C47 0.021(6) 0.027(6) 0.046(8) 0.012(5) -0.003(5) 0.000(5)
C48 0.015(5) 0.021(6) 0.032(6) 0.007(4) -0.004(5) -0.003(5)
C49 0.029(5) 0.020(5) 0.008(4) -0.001(4) 0.006(3) 0.003(4)
C50 0.021(5) 0.019(5) 0.018(5) -0.002(4) 0.001(4) 0.000(4)
C51 0.023(5) 0.010(5) 0.035(6) -0.007(4) 0.003(4) -0.004(5)
C52 0.011(5) 0.026(7) 0.034(6) 0.002(5) -0.001(4) -0.002(5)
C53 0.018(5) 0.022(6) 0.031(6) 0.004(4) 0.002(4) 0.000(5)
C54 0.021(5) 0.021(5) 0.020(5) -0.001(4) 0.002(4) -0.001(4)
C55 0.019(5) 0.019(5) 0.022(5) -0.001(4) 0.003(4) 0.001(4)
C56 0.022(6) 0.018(5) 0.022(5) 0.004(4) 0.004(5) 0.000(4)
C57 0.026(6) 0.024(5) 0.025(5) 0.006(4) 0.003(5) -0.001(4)
C58 0.019(6) 0.023(5) 0.025(5) 0.004(4) -0.004(4) -0.001(4)
C59 0.026(7) 0.035(6) 0.037(7) -0.001(5) 0.006(6) -0.009(5)
C60 0.024(7) 0.037(6) 0.049(8) 0.004(5) 0.001(6) -0.014(6)
C61 0.023(6) 0.030(6) 0.044(7) -0.001(5) -0.006(5) -0.014(5)
C62 0.040(7) 0.021(5) 0.039(7) -0.003(5) 0.003(6) -0.004(5)
C63 0.035(7) 0.022(5) 0.028(6) 0.000(5) 0.006(5) -0.003(5)
C64 0.017(5) 0.019(5) 0.020(5) 0.001(4) -0.006(4) -0.003(4)
C65 0.026(6) 0.020(5) 0.021(5) -0.001(4) -0.001(5) -0.001(4)
C66 0.029(6) 0.027(6) 0.025(6) -0.005(5) -0.003(5) 0.003(5)
C67 0.026(6) 0.022(6) 0.028(6) -0.003(4) -0.009(5) 0.003(5)
C68 0.023(6) 0.021(5) 0.029(6) -0.001(4) -0.008(5) 0.002(5)
C69 0.019(6) 0.018(5) 0.022(6) -0.003(4) -0.003(4) -0.003(4)
C70 0.021(5) 0.018(5) 0.016(5) 0.000(4) 0.000(4) -0.001(4)
C71 0.027(6) 0.033(7) 0.019(5) -0.004(5) -0.001(5) 0.003(5)
C72 0.035(7) 0.040(7) 0.028(6) -0.008(6) -0.002(5) -0.008(5)
C73 0.032(7) 0.034(7) 0.034(6) -0.004(5) 0.005(5) -0.008(5)
C74 0.028(6) 0.022(6) 0.034(6) -0.005(5) 0.006(5) -0.005(5)
C75 0.026(6) 0.021(5) 0.023(6) -0.006(5) 0.003(5) 0.002(4)
C76 0.017(5) 0.018(5) 0.022(5) -0.006(4) -0.002(4) 0.006(4)
C77 0.021(6) 0.026(5) 0.025(5) -0.007(4) 0.000(5) 0.000(4)
C78 0.017(6) 0.021(5) 0.026(5) -0.004(4) -0.001(4) -0.002(4)
C79 0.020(6) 0.022(5) 0.029(5) -0.003(4) 0.001(5) -0.002(4)
C80 0.033(7) 0.024(5) 0.033(6) -0.002(5) 0.001(5) -0.002(5)
C81 0.039(7) 0.025(6) 0.040(7) -0.001(5) 0.014(6) -0.001(5)
C82 0.027(6) 0.026(6) 0.045(6) -0.005(5) 0.017(5) -0.008(5)
C83 0.032(7) 0.030(6) 0.041(7) -0.007(5) 0.013(6) -0.010(5)
C84 0.025(6) 0.027(6) 0.031(6) -0.008(5) 0.003(5) -0.004(5)
C85 0.020(5) 0.015(5) 0.025(5) -0.002(4) 0.004(4) 0.000(4)
C86 0.025(6) 0.021(5) 0.029(6) -0.004(4) 0.007(5) 0.001(5)
C87 0.031(7) 0.023(6) 0.038(6) -0.001(5) 0.010(5) 0.007(5)
C88 0.044(8) 0.030(7) 0.036(7) -0.003(6) 0.011(6) 0.012(5)
C89 0.046(8) 0.031(6) 0.034(7) 0.003(5) 0.006(6) 0.006(5)
C90 0.034(7) 0.029(6) 0.027(6) -0.002(5) 0.002(5) 0.001(5)
C91 0.020(5) 0.018(5) 0.026(5) -0.001(4) 0.001(4) -0.006(4)
C92 0.022(6) 0.020(5) 0.027(6) -0.003(4) 0.000(5) -0.005(4)
C93 0.035(7) 0.020(6) 0.036(6) 0.008(5) -0.002(5) -0.003(5)
C94 0.036(7) 0.028(6) 0.033(6) 0.006(5) -0.002(5) -0.009(5)
C95 0.029(7) 0.035(6) 0.028(6) 0.008(5) -0.002(5) -0.009(5)
C96 0.025(6) 0.031(6) 0.024(5) 0.005(5) 0.000(5) -0.004(5)
Cl1 0.0312(18) 0.028(2) 0.0214(16) -0.0085(15) 0.0080(14) -0.0031(14)
Cl2 0.0158(14) 0.041(2) 0.0281(17) 0.0003(16) 0.0011(12) -0.0124(18)
O1 0.027(5) 0.024(5) 0.030(5) -0.004(4) 0.008(4) 0.000(4)
O2 0.017(4) 0.026(5) 0.039(6) -0.004(3) -0.001(4) -0.010(4)
O3 0.053(7) 0.026(5) 0.029(5) -0.004(5) 0.014(5) -0.004(4)
O4 0.032(5) 0.019(5) 0.029(5) -0.002(4) -0.004(4) -0.002(4)
P1 0.0162(15) 0.0126(17) 0.0163(15) -0.0028(11) 0.0029(12) -0.0013(12)
P2 0.0152(15) 0.0136(15) 0.0238(17) -0.0017(12) -0.0004(13) -0.0016(13)
P3 0.0195(16) 0.0147(16) 0.0197(17) 0.0003(12) 0.0013(13) -0.0003(13)
P4 0.0176(15) 0.0143(15) 0.0158(15) -0.0033(12) 0.0004(12) -0.0034(12)

loop_
_atom_type_symbol
_atom_type_description
_atom_type_scat_dispersion_real
_atom_type_scat_dispersion_imag
_atom_type_scat_source
C C 0.0033 0.0016 'International Tables Vol C Tables 4.2.6.8 and 6.1.1.4'
H H 0.0000 0.0000 'International Tables Vol C Tables 4.2.6.8 and 6.1.1.4'
O O 0.0106 0.0060 'International Tables Vol C Tables 4.2.6.8 and 6.1.1.4'
P P 0.1023 0.0942 'International Tables Vol C Tables 4.2.6.8 and 6.1.1.4'
Cl Cl 0.1484 0.1585 'International Tables Vol C Tables 4.2.6.8 and 6.1.1.4'
Pt Pt -1.7033 8.3905 'International Tables Vol C Tables 4.2.6.8 and 6.1.1.4'

loop_
_geom_angle_atom_site_label_1
_geom_angle_atom_site_label_2
_geom_angle_atom_site_label_3
_geom_angle
C1 Pt1 P1 81.7(4)
C1 Pt1 P2 83.7(4)
P1 Pt1 P2 163.90(12)
C1 Pt1 Cl1 176.3(5)
P1 Pt1 Cl1 97.85(12)
P2 Pt1 Cl1 97.13(13)
C49 Pt2 P4 83.2(3)
C49 Pt2 P3 83.1(3)
P4 Pt2 P3 165.93(12)
C49 Pt2 Cl2 178.0(5)
P4 Pt2 Cl2 97.25(12)
P3 Pt2 Cl2 96.55(12)
C2 C1 C6 120.2(12)
C2 C1 Pt1 120.2(10)
C6 C1 Pt1 119.6(9)
C1 C2 C3 118.7(13)
C1 C2 C28 122.8(12)
C3 C2 C28 118.5(12)
C4 C3 C2 120.4(12)
C5 C4 C3 121.3(14)
C4 C5 C6 121.8(14)
C5 C6 C1 117.6(12)
C5 C6 C7 122.2(12)
C1 C6 C7 120.2(12)
C6 C7 C8 113.3(11)
C6 C7 P1 104.2(9)
C8 C7 P1 109.1(9)
C9 C8 C7 114.3(11)
O1 C9 C10 121.1(13)
O1 C9 C8 121.4(12)
C10 C9 C8 117.4(12)
C11 C10 C15 120.1(14)
C11 C10 C9 122.9(14)
C15 C10 C9 117.0(13)
C12 C11 C10 120.1(16)
C11 C12 C13 120.0(16)
C14 C13 C12 120.5(16)
C13 C14 C15 120.8(17)
C14 C15 C10 118.5(16)
C21 C16 C17 117.7(13)
C21 C16 P1 121.0(10)
C17 C16 P1 121.1(11)
C18 C17 C16 121.3(14)
C19 C18 C17 119.9(14)
C18 C19 C20 120.2(14)
C19 C20 C21 119.9(15)
C16 C21 C20 121.0(13)
C27 C22 C23 118.0(12)
C27 C22 P1 125.4(11)
C23 C22 P1 116.6(10)
C24 C23 C22 119.3(13)
C25 C24 C23 120.9(13)
C24 C25 C26 119.5(13)
C27 C26 C25 121.3(15)
C26 C27 C22 121.0(14)
C2 C28 C29 112.9(11)
C2 C28 P2 105.8(9)
C29 C28 P2 113.6(10)
C30 C29 C28 114.1(12)
O2 C30 C31 119.9(13)
O2 C30 C29 121.2(13)
C31 C30 C29 118.7(12)
C32 C31 C36 118.6(14)
C32 C31 C30 122.1(13)
C36 C31 C30 119.2(13)
C33 C32 C31 121.8(15)
C32 C33 C34 119.0(16)
C35 C34 C33 120.2(15)
C34 C35 C36 121.4(14)
C31 C36 C35 119.1(14)
C42 C37 C38 120.1(14)
C42 C37 P2 119.0(11)
C38 C37 P2 120.8(11)
C39 C38 C37 119.2(15)
C38 C39 C40 119.8(16)
C41 C40 C39 120.2(16)
C42 C41 C40 119.5(17)
C41 C42 C37 121.0(16)
C48 C43 C44 121.5(12)
C48 C43 P2 120.9(10)
C44 C43 P2 117.5(10)
C43 C44 C45 118.7(13)
C46 C45 C44 119.7(14)
C45 C46 C47 121.9(14)
C46 C47 C48 119.0(14)
C43 C48 C47 119.3(13)
C54 C49 C50 117.5(12)
C54 C49 Pt2 120.5(9)
C50 C49 Pt2 121.8(9)
C51 C50 C49 119.7(12)
C51 C50 C76 119.3(11)
C49 C50 C76 120.9(11)
C52 C51 C50 120.5(12)
C51 C52 C53 119.7(12)
C54 C53 C52 121.6(13)
C53 C54 C49 120.7(13)
C53 C54 C55 119.2(12)
C49 C54 C55 120.1(12)
C54 C55 C56 111.0(11)
C54 C55 P3 106.1(9)
C56 C55 P3 111.5(9)
C57 C56 C55 113.4(12)
O3 C57 C58 121.2(14)
O3 C57 C56 119.8(14)
C58 C57 C56 118.3(13)
C63 C58 C59 119.3(14)
C63 C58 C57 123.1(14)
C59 C58 C57 117.6(14)
C60 C59 C58 119.1(17)
C61 C60 C59 120.6(18)
C60 C61 C62 121.6(16)
C61 C62 C63 118.9(17)
C58 C63 C62 120.2(16)
C69 C64 C65 119.4(13)
C69 C64 P3 119.1(11)
C65 C64 P3 121.5(10)
C64 C65 C66 119.7(14)
C67 C66 C65 119.3(15)
C68 C67 C66 120.8(14)
C67 C68 C69 120.5(14)
C68 C69 C64 120.2(14)
C75 C70 C71 118.1(12)
C75 C70 P3 119.7(10)
C71 C70 P3 122.2(10)
C72 C71 C70 120.7(14)
C71 C72 C73 119.2(15)
C74 C73 C72 120.7(14)
C73 C74 C75 120.0(14)
C74 C75 C70 121.1(14)
C50 C76 C77 113.3(11)
C50 C76 P4 106.4(9)
C77 C76 P4 114.2(10)
C78 C77 C76 115.1(12)
O4 C78 C77 120.9(13)
O4 C78 C79 120.5(13)
C77 C78 C79 118.5(12)
C80 C79 C84 119.1(14)
C80 C79 C78 123.8(13)
C84 C79 C78 117.0(13)
C81 C80 C79 120.9(15)
C82 C81 C80 120.0(16)
C81 C82 C83 121.5(16)
C84 C83 C82 118.2(15)
C83 C84 C79 120.3(15)
C86 C85 C90 120.4(13)
C86 C85 P4 119.2(11)
C90 C85 P4 120.4(10)
C85 C86 C87 120.6(15)
C88 C87 C86 118.8(15)
C87 C88 C89 121.6(15)
C88 C89 C90 118.9(16)
C85 C90 C89 119.7(15)
C96 C91 C92 118.3(13)
C96 C91 P4 124.4(12)
C92 C91 P4 117.3(11)
C93 C92 C91 119.7(14)
C94 C93 C92 120.5(15)
C95 C94 C93 119.8(15)
C94 C95 C96 120.3(15)
C91 C96 C95 121.4(15)
C16 P1 C22 105.2(6)
C16 P1 C7 109.2(6)
C22 P1 C7 104.6(6)
C16 P1 Pt1 122.2(5)
C22 P1 Pt1 112.1(4)
C7 P1 Pt1 102.3(4)
C37 P2 C43 105.5(7)
C37 P2 C28 110.6(7)
C43 P2 C28 105.8(6)
C37 P2 Pt1 113.0(4)
C43 P2 Pt1 118.6(4)
C28 P2 Pt1 103.1(4)
C70 P3 C64 104.8(6)
C70 P3 C55 108.6(6)
C64 P3 C55 105.8(6)
C70 P3 Pt2 121.6(5)
C64 P3 Pt2 113.3(5)
C55 P3 Pt2 101.6(5)
C91 P4 C85 107.4(7)
C91 P4 C76 106.8(6)
C85 P4 C76 105.0(6)
C91 P4 Pt2 115.7(5)
C85 P4 Pt2 116.6(5)
C76 P4 Pt2 104.3(4)

loop_
_geom_bond_atom_site_label_1
_geom_bond_atom_site_label_2
_geom_bond_distance
Pt1 C1 2.022(13)
Pt1 P1 2.274(3)
Pt1 P2 2.278(3)
Pt1 Cl1 2.388(3)
Pt2 C49 2.001(12)
Pt2 P4 2.280(3)
Pt2 P3 2.285(4)
Pt2 Cl2 2.399(3)
C1 C2 1.386(18)
C1 C6 1.424(19)
C2 C3 1.425(18)
C2 C28 1.518(19)
C3 C4 1.36(2)
C4 C5 1.34(2)
C5 C6 1.411(18)
C6 C7 1.516(18)
C7 C8 1.560(18)
C7 P1 1.842(13)
C8 C9 1.519(19)
C9 O1 1.230(17)
C9 C10 1.485(19)
C10 C11 1.40(2)
C10 C15 1.42(2)
C11 C12 1.388(18)
C12 C13 1.39(2)
C13 C14 1.38(2)
C14 C15 1.40(2)
C16 C21 1.38(2)
C16 C17 1.425(19)
C16 P1 1.783(14)
C17 C18 1.381(19)
C18 C19 1.37(2)
C19 C20 1.40(2)
C20 C21 1.398(19)
C22 C27 1.39(2)
C22 C23 1.428(19)
C22 P1 1.801(14)
C23 C24 1.395(18)
C24 C25 1.37(2)
C25 C26 1.38(2)
C26 C27 1.363(19)
C28 C29 1.545(19)
C28 P2 1.871(14)
C29 C30 1.515(19)
C30 O2 1.219(17)
C30 C31 1.51(2)
C31 C32 1.39(2)
C31 C36 1.399(19)
C32 C33 1.37(2)
C33 C34 1.40(2)
C34 C35 1.35(2)
C35 C36 1.40(2)
C37 C42 1.40(2)
C37 C38 1.41(2)
C37 P2 1.815(15)
C38 C39 1.40(2)
C39 C40 1.41(3)
C40 C41 1.40(2)
C41 C42 1.38(2)
C43 C48 1.372(17)
C43 C44 1.399(19)
C43 P2 1.825(13)
C44 C45 1.40(2)
C45 C46 1.36(2)
C46 C47 1.39(2)
C47 C48 1.401(18)
C49 C54 1.415(18)
C49 C50 1.429(17)
C50 C51 1.424(18)
C50 C76 1.499(19)
C51 C52 1.37(2)
C52 C53 1.385(18)
C53 C54 1.377(18)
C54 C55 1.517(18)
C55 C56 1.540(18)
C55 P3 1.851(13)
C56 C57 1.52(2)
C57 O3 1.204(18)
C57 C58 1.49(2)
C58 C63 1.39(2)
C58 C59 1.41(2)
C59 C60 1.40(2)
C60 C61 1.35(2)
C61 C62 1.39(2)
C62 C63 1.401(19)
C64 C69 1.398(19)
C64 C65 1.40(2)
C64 P3 1.817(14)
C65 C66 1.41(2)
C66 C67 1.39(2)
C67 C68 1.37(2)
C68 C69 1.386(19)
C70 C75 1.392(19)
C70 C71 1.417(18)
C70 P3 1.806(13)
C71 C72 1.39(2)
C72 C73 1.40(2)
C73 C74 1.37(2)
C74 C75 1.390(19)
C76 C77 1.527(19)
C76 P4 1.867(13)
C77 C78 1.50(2)
C78 O4 1.219(17)
C78 C79 1.513(19)
C79 C80 1.39(2)
C79 C84 1.41(2)
C80 C81 1.38(2)
C81 C82 1.36(2)
C82 C83 1.42(2)
C83 C84 1.39(2)
C85 C86 1.380(19)
C85 C90 1.393(19)
C85 P4 1.822(14)
C86 C87 1.39(2)
C87 C88 1.38(2)
C88 C89 1.39(2)
C89 C90 1.40(2)
C91 C96 1.38(2)
C91 C92 1.41(2)
C91 P4 1.818(14)
C92 C93 1.39(2)
C93 C94 1.38(2)
C94 C95 1.37(2)
C95 C96 1.39(2)
